data_7247850
loop_
_publ_author_name
'Duhan, Vaishaly'
'Yadav, Shivani'
'Len, Christophe'
'Lochab, Bimlesh'

_publ_section_title
;
 The mechanochemical synthesis of environmentally benign fully biobased
 4th generation benzoxazines and their polymers: mechanistic insights into
 the catalytic activity of latent catalysts
;
_journal_issue 1
_journal_name_full 'Green Chemistry'
_journal_page_first 483
_journal_page_last 497
_journal_paper_doi 10.1039/D3GC03522K
_journal_volume 26
_journal_year 2024
_chemical_formula_moiety 'C21 H21 N O5'
_chemical_formula_sum 'C21 H21 N O5'
_chemical_formula_weight 367.405
_chemical_name_systematic 1,3-benozoxazine
_space_group_crystal_system triclinic
_space_group_IT_number 2
_space_group_name_Hall '-P 1'
_space_group_name_H-M_alt 'P -1'
_symmetry_Int_Tables_number 2
_audit_creation_date 2023-09-28
_audit_creation_method
;
Olex2 1.5-alpha
(compiled 2023.08.24 svn.re1ec1418 for OlexSys, GUI svn.r6817)
;
_audit_update_record
;
2023-09-28 deposited with the CCDC.	2023-12-08 downloaded from the CCDC.
;
_cell_angle_alpha 71.148(3)
_cell_angle_beta 82.961(3)
_cell_angle_gamma 81.232(3)
_cell_formula_units_Z 2
_cell_length_a 7.9414(6)
_cell_length_b 9.2292(7)
_cell_length_c 13.4539(11)
_cell_measurement_reflns_used 9937
_cell_measurement_temperature 289(2)
_cell_measurement_theta_max 31.47
_cell_measurement_theta_min 2.40
_cell_volume 919.44(13)
_computing_cell_refinement 'SAINT V8.35A (?, 2016)'
_computing_data_reduction 'SAINT V8.35A (?, 2016)'
_computing_molecular_graphics 'Olex2 1.5-alpha (Dolomanov et al., 2009)'
_computing_publication_material 'Olex2 1.5-alpha (Dolomanov et al., 2009)'
_computing_structure_refinement 'olex2.refine 1.5-alpha (Bourhis et al., 2015)'
_computing_structure_solution 'SHELXT 2014/4 (Sheldrick, 2014)'
_diffrn_ambient_temperature 289.27
_diffrn_measured_fraction_theta_full 0.9880
_diffrn_measured_fraction_theta_max 0.9864
_diffrn_measurement_device_type 'Bruker APEX-II CCD'
_diffrn_measurement_method '\f and \w scans'
_diffrn_radiation_type 'Mo K\a'
_diffrn_radiation_wavelength 0.71073
_diffrn_reflns_av_R_equivalents 0.0419
_diffrn_reflns_av_unetI/netI 0.0381
_diffrn_reflns_Laue_measured_fraction_full 0.9880
_diffrn_reflns_Laue_measured_fraction_max 0.9864
_diffrn_reflns_limit_h_max 9
_diffrn_reflns_limit_h_min -9
_diffrn_reflns_limit_k_max 11
_diffrn_reflns_limit_k_min -11
_diffrn_reflns_limit_l_max 16
_diffrn_reflns_limit_l_min -16
_diffrn_reflns_number 16262
_diffrn_reflns_point_group_measured_fraction_full 0.9880
_diffrn_reflns_point_group_measured_fraction_max 0.9864
_diffrn_reflns_theta_full 25.2417
_diffrn_reflns_theta_max 26.39
_diffrn_reflns_theta_min 2.40
_diffrn_source_current 1.0
_diffrn_source_power 0.05
_diffrn_source_voltage 50.0
_diffrn_standards_number 0
_exptl_absorpt_coefficient_mu 0.095
_exptl_absorpt_correction_T_max 0.7454
_exptl_absorpt_correction_T_min 0.5623
_exptl_absorpt_correction_type none
_exptl_absorpt_process_details 'SADABS 2014/5'
_exptl_crystal_colour 'pale white'
_exptl_crystal_density_diffrn 1.327
_exptl_crystal_description block
_exptl_crystal_F_000 388.273
_refine_diff_density_max 0.1830
_refine_diff_density_min -0.1980
_refine_diff_density_rms 0.0367
_refine_ls_d_res_high 0.7994
_refine_ls_d_res_low 8.4919
_refine_ls_extinction_coef 0.093(18)
_refine_ls_extinction_expression Fc^*^=kFc[1+0.001xFc^2^\l^3^/sin(2\q)]^-1/4^
_refine_ls_goodness_of_fit_ref 1.0890
_refine_ls_hydrogen_treatment constr
_refine_ls_matrix_type full
_refine_ls_number_constraints 36
_refine_ls_number_parameters 248
_refine_ls_number_reflns 3710
_refine_ls_number_restraints 0
_refine_ls_restrained_S_all 1.0890
_refine_ls_R_factor_all 0.0614
_refine_ls_R_factor_gt 0.0480
_refine_ls_shift/su_max 0.0008
_refine_ls_shift/su_mean 0.0002
_refine_ls_structure_factor_coef Fsqd
_refine_ls_weighting_details 'w=1/[\s^2^(Fo^2^)+(0.0565P)^2^+0.1954P] where P=(Fo^2^+2Fc^2^)/3'
_refine_ls_weighting_scheme calc
_refine_ls_wR_factor_gt 0.1248
_refine_ls_wR_factor_ref 0.1397
_reflns_Friedel_coverage 0.0
_reflns_limit_h_max 9
_reflns_limit_h_min -9
_reflns_limit_k_max 11
_reflns_limit_k_min -10
_reflns_limit_l_max 16
_reflns_limit_l_min 0
_reflns_number_gt 2908
_reflns_number_total 3710
_reflns_threshold_expression I>=2u(I)
_cod_data_source_file d3gc03522k2.cif
_cod_data_source_block mo_VD119BNZX_0m_a
_cod_depositor_comments 'Adding full bibliography for 7247850--7247852.cif.'
_cod_database_code 7247850
_olex2_refinement_description
;
1. Fixed Uiso
 At 1.2 times of:
  All C(H) groups, All C(H,H) groups
 At 1.5 times of:
  All C(H,H,H) groups, All O(H) groups
2.a Ternary CH refined with riding coordinates:
 C8(H8)
2.b Secondary CH2 refined with riding coordinates:
 C7(H7a,H7b), C6(H6a,H6b)
2.c Aromatic/amide H refined with riding coordinates:
 C19(H19), C17(H17), C18(H18), C11(H11), C4(H4a), C12(H12), C13(H13), C2(H2),
 C3(H3)
2.d Idealised Me refined as rotating group:
 C20(H20a,H20b,H20c), C00R(H00a,H00b,H00c)
2.e Idealised tetrahedral OH refined as rotating group:
 O4(H4)
;
_olex2_submission_special_instructions 'No special instructions were received'

loop_
_space_group_symop_id
_space_group_symop_operation_xyz
1 x,y,z
2 -x,-y,-z

loop_
_atom_site_label
_atom_site_type_symbol
_atom_site_fract_x
_atom_site_fract_y
_atom_site_fract_z
_atom_site_U_iso_or_equiv
_atom_site_adp_type
_atom_site_occupancy
_atom_site_refinement_flags_posn
O4 O 0.12975(16) 0.63624(13) 0.46601(8) 0.0547(3) Uani 1.000000 .
H4 H 0.179(3) 0.5480(10) 0.4818(2) 0.0820(5) Uiso 1.000000 GR
O2 O 0.26185(17) 0.35190(15) 0.26451(9) 0.0609(4) Uani 1.000000 .
O5 O 0.02928(17) 0.92878(14) 0.38877(11) 0.0652(4) Uani 1.000000 .
O3 O 0.28563(16) 0.24773(16) 0.65586(9) 0.0643(4) Uani 1.000000 .
N1 N 0.31841(17) 0.39021(15) 0.42447(10) 0.0458(3) Uani 1.000000 .
O1 O 0.3619(3) 0.27571(18) 0.09649(11) 0.0943(6) Uani 1.000000 .
C15 C 0.1207(2) 0.69223(19) 0.35974(12) 0.0476(4) Uani 1.000000 .
C14 C 0.1588(2) 0.5995(2) 0.29429(13) 0.0499(4) Uani 1.000000 .
C7 C 0.3401(2) 0.22323(19) 0.48190(13) 0.0550(4) Uani 1.000000 .
H7a H 0.2325(2) 0.18253(19) 0.48757(13) 0.0660(5) Uiso 1.000000 R
H7b H 0.4238(2) 0.17123(19) 0.44208(13) 0.0660(5) Uiso 1.000000 R
C6 C 0.4824(2) 0.4485(2) 0.37902(13) 0.0505(4) Uani 1.000000 .
H6a H 0.4692(2) 0.5595(2) 0.36401(13) 0.0606(5) Uiso 1.000000 R
H6b H 0.5673(2) 0.4039(2) 0.43000(13) 0.0606(5) Uiso 1.000000 R
C16 C 0.0678(2) 0.8502(2) 0.31664(14) 0.0557(4) Uani 1.000000 .
C8 C 0.2010(2) 0.4265(2) 0.34307(12) 0.0500(4) Uani 1.000000 .
H8 H 0.0942(2) 0.3860(2) 0.37719(12) 0.0600(5) Uiso 1.000000 R
C10 C 0.3963(2) 0.18995(18) 0.58852(13) 0.0494(4) Uani 1.000000 .
C9 C 0.4306(3) 0.36410(19) 0.22841(13) 0.0559(5) Uani 1.000000 .
C5 C 0.5440(2) 0.40951(19) 0.27922(13) 0.0544(4) Uani 1.000000 .
C19 C 0.1446(2) 0.6664(2) 0.18654(14) 0.0634(5) Uani 1.000000 .
H19 H 0.1688(2) 0.6053(2) 0.14229(14) 0.0761(6) Uiso 1.000000 R
C17 C 0.0562(3) 0.9142(2) 0.20968(16) 0.0680(5) Uani 1.000000 .
H17 H 0.0221(3) 1.0191(2) 0.18091(16) 0.0816(6) Uiso 1.000000 R
C18 C 0.0955(3) 0.8212(3) 0.14504(16) 0.0731(6) Uani 1.000000 .
H18 H 0.0884(3) 0.8646(3) 0.07272(16) 0.0877(7) Uiso 1.000000 R
C20 C -0.0513(3) 1.0837(2) 0.35209(19) 0.0788(6) Uani 1.000000 .
H20a H 0.0245(9) 1.1457(5) 0.3002(10) 0.1181(10) Uiso 1.000000 GR
H20b H -0.1546(12) 1.0851(3) 0.3213(13) 0.1181(10) Uiso 1.000000 GR
H20c H -0.078(2) 1.1244(7) 0.4102(3) 0.1181(10) Uiso 1.000000 GR
C11 C 0.5312(3) 0.1067(2) 0.63992(19) 0.0715(6) Uani 1.000000 .
H11 H 0.6261(3) 0.0558(2) 0.61211(19) 0.0858(7) Uiso 1.000000 R
C4 C 0.7131(3) 0.4185(2) 0.23665(17) 0.0732(6) Uani 1.000000 .
H4a H 0.7901(3) 0.4498(2) 0.27009(17) 0.0878(7) Uiso 1.000000 R
C12 C 0.5004(3) 0.1116(3) 0.74527(17) 0.0796(7) Uani 1.000000 .
H12 H 0.5713(3) 0.0639(3) 0.79974(17) 0.0955(8) Uiso 1.000000 R
C1 C 0.4859(3) 0.3225(2) 0.13718(14) 0.0736(6) Uani 1.000000 .
C13 C 0.3532(3) 0.1960(3) 0.75110(15) 0.0762(6) Uani 1.000000 .
H13 H 0.3023(3) 0.2175(3) 0.81162(15) 0.0915(7) Uiso 1.000000 R
C2 C 0.6546(4) 0.3333(3) 0.09716(18) 0.0937(9) Uani 1.000000 .
H2 H 0.6927(4) 0.3075(3) 0.03618(18) 0.1124(11) Uiso 1.000000 R
C3 C 0.7661(4) 0.3819(3) 0.1469(2) 0.0941(8) Uani 1.000000 .
H3 H 0.8786(4) 0.3898(3) 0.1189(2) 0.1129(10) Uiso 1.000000 R
C00R C 0.4085(6) 0.2300(3) 0.00412(18) 0.1284(13) Uani 1.000000 .
H00a H 0.448(4) 0.3152(11) -0.0522(7) 0.193(2) Uiso 1.000000 GR
H00b H 0.498(3) 0.145(2) 0.0182(7) 0.193(2) Uiso 1.000000 GR
H00c H 0.3109(11) 0.199(3) -0.0157(13) 0.193(2) Uiso 1.000000 GR

loop_
_atom_site_aniso_label
_atom_site_aniso_U_11
_atom_site_aniso_U_22
_atom_site_aniso_U_33
_atom_site_aniso_U_12
_atom_site_aniso_U_13
_atom_site_aniso_U_23
O4 0.0679(8) 0.0544(7) 0.0418(6) -0.0069(6) 0.0023(5) -0.0176(5)
O2 0.0781(9) 0.0693(8) 0.0469(7) -0.0189(6) 0.0003(6) -0.0311(6)
O5 0.0721(8) 0.0531(7) 0.0697(9) -0.0015(6) -0.0055(6) -0.0207(6)
O3 0.0593(8) 0.0870(9) 0.0457(7) -0.0100(6) -0.0002(5) -0.0204(6)
N1 0.0534(8) 0.0478(7) 0.0387(7) -0.0132(6) 0.0009(6) -0.0155(6)
O1 0.1691(18) 0.0750(10) 0.0445(8) -0.0077(10) -0.0057(9) -0.0305(7)
C15 0.0433(8) 0.0574(9) 0.0418(8) -0.0115(7) 0.0013(6) -0.0143(7)
C14 0.0452(8) 0.0628(10) 0.0430(9) -0.0114(7) 0.0001(7) -0.0175(7)
C7 0.0737(11) 0.0472(9) 0.0482(9) -0.0155(8) 0.0012(8) -0.0189(7)
C6 0.0513(9) 0.0520(9) 0.0489(9) -0.0108(7) 0.0001(7) -0.0158(7)
C16 0.0489(9) 0.0598(10) 0.0562(10) -0.0095(8) -0.0005(8) -0.0151(8)
C8 0.0541(9) 0.0626(10) 0.0401(8) -0.0167(7) 0.0040(7) -0.0237(7)
C10 0.0551(9) 0.0424(8) 0.0505(9) -0.0116(7) 0.0009(7) -0.0134(7)
C9 0.0752(12) 0.0484(9) 0.0390(9) -0.0040(8) 0.0094(8) -0.0132(7)
C5 0.0596(10) 0.0472(9) 0.0484(9) -0.0021(7) 0.0069(8) -0.0100(7)
C19 0.0662(11) 0.0802(13) 0.0430(9) -0.0066(10) -0.0039(8) -0.0190(9)
C17 0.0645(12) 0.0663(12) 0.0620(12) -0.0050(9) -0.0053(9) -0.0056(9)
C18 0.0737(13) 0.0880(15) 0.0459(10) -0.0039(11) -0.0078(9) -0.0063(10)
C20 0.0875(15) 0.0502(11) 0.0948(16) -0.0037(10) -0.0093(12) -0.0185(10)
C11 0.0645(12) 0.0533(10) 0.0944(16) -0.0021(9) -0.0117(11) -0.0200(10)
C4 0.0644(12) 0.0656(12) 0.0691(13) 0.0033(9) 0.0141(10) -0.0049(10)
C12 0.0911(16) 0.0725(13) 0.0664(14) -0.0277(12) -0.0314(12) 0.0079(10)
C1 0.1254(19) 0.0494(10) 0.0379(9) 0.0028(11) 0.0050(11) -0.0125(8)
C13 0.0795(14) 0.1058(17) 0.0420(10) -0.0355(13) -0.0043(9) -0.0102(10)
C2 0.135(2) 0.0696(13) 0.0490(12) 0.0196(14) 0.0361(14) -0.0102(10)
C3 0.0920(18) 0.0837(16) 0.0762(16) 0.0118(14) 0.0330(13) -0.0077(13)
C00R 0.259(4) 0.0840(17) 0.0466(12) -0.007(2) -0.0034(18) -0.0349(12)

loop_
_atom_type_symbol
_atom_type_scat_dispersion_real
_atom_type_scat_dispersion_imag
_atom_type_scat_Cromer_Mann_a1
_atom_type_scat_Cromer_Mann_a2
_atom_type_scat_Cromer_Mann_a3
_atom_type_scat_Cromer_Mann_a4
_atom_type_scat_Cromer_Mann_b1
_atom_type_scat_Cromer_Mann_b2
_atom_type_scat_Cromer_Mann_b3
_atom_type_scat_Cromer_Mann_b4
_atom_type_scat_Cromer_Mann_c
_atom_type_scat_source
_atom_type_scat_dispersion_source
C 0.00313 0.00162 2.31000 1.02000 1.58860 0.86500 20.84390 10.20750 0.56870 51.65120 0.21560 'International Tables Volume C Table 6.1.1.4 (pp. 500-502)' 'Brennan, Cowan, Rev. Sci. Instrum., 1992, 63, 850'
H 0.00000 0.00000 0.49300 0.32291 0.14019 0.04081 10.51090 26.12570 3.14236 57.79970 0.00304 'International Tables Volume C Table 6.1.1.4 (pp. 500-502)' 'Brennan, Cowan, Rev. Sci. Instrum., 1992, 63, 850'
N 0.00612 0.00332 12.21260 3.13220 2.01250 1.16630 0.00570 9.89330 28.99750 0.58260 -11.52900 'International Tables Volume C Table 6.1.1.4 (pp. 500-502)' 'Brennan, Cowan, Rev. Sci. Instrum., 1992, 63, 850'
O 0.01085 0.00610 3.04850 2.28680 1.54630 0.86700 13.27710 5.70110 0.32390 32.90890 0.25080 'International Tables Volume C Table 6.1.1.4 (pp. 500-502)' 'Brennan, Cowan, Rev. Sci. Instrum., 1992, 63, 850'

loop_
_geom_angle_atom_site_label_1
_geom_angle_atom_site_label_2
_geom_angle_atom_site_label_3
_geom_angle
_geom_angle_site_symmetry_1
_geom_angle_site_symmetry_3
_geom_angle_publ_flag
C15 O4 H4 109.5 . . ?
C9 O2 C8 114.39(12) . . ?
C20 O5 C16 117.11(15) . . ?
C13 O3 C10 107.10(16) . . ?
C6 N1 C7 112.12(13) . . ?
C8 N1 C7 111.32(12) . . ?
C8 N1 C6 110.19(12) . . ?
C00R O1 C1 117.8(2) . . ?
C14 C15 O4 122.94(15) . . ?
C16 C15 O4 117.19(14) . . ?
C16 C15 C14 119.86(15) . . ?
C8 C14 C15 119.22(14) . . ?
C19 C14 C15 119.05(17) . . ?
C19 C14 C8 121.55(15) . . ?
H7a C7 N1 109.15(9) . . ?
H7b C7 N1 109.15(8) . . ?
H7b C7 H7a 107.9 . . ?
C10 C7 N1 112.28(12) . . ?
C10 C7 H7a 109.15(9) . . ?
C10 C7 H7b 109.15(10) . . ?
H6a C6 N1 109.28(8) . . ?
H6b C6 N1 109.28(8) . . ?
H6b C6 H6a 107.9 . . ?
C5 C6 N1 111.72(13) . . ?
C5 C6 H6a 109.28(9) . . ?
C5 C6 H6b 109.28(9) . . ?
C15 C16 O5 114.69(15) . . ?
C17 C16 O5 125.22(17) . . ?
C17 C16 C15 120.09(17) . . ?
N1 C8 O2 112.11(13) . . ?
C14 C8 O2 111.77(13) . . ?
C14 C8 N1 111.52(12) . . ?
H8 C8 O2 107.03(8) . . ?
H8 C8 N1 107.03(8) . . ?
H8 C8 C14 107.03(9) . . ?
C7 C10 O3 115.74(15) . . ?
C11 C10 O3 109.04(16) . . ?
C11 C10 C7 135.11(18) . . ?
C5 C9 O2 123.20(14) . . ?
C1 C9 O2 116.36(18) . . ?
C1 C9 C5 120.40(19) . . ?
C9 C5 C6 119.23(15) . . ?
C4 C5 C6 121.61(18) . . ?
C4 C5 C9 119.17(18) . . ?
H19 C19 C14 119.69(11) . . ?
C18 C19 C14 120.63(18) . . ?
C18 C19 H19 119.69(12) . . ?
H17 C17 C16 120.17(12) . . ?
C18 C17 C16 119.65(19) . . ?
C18 C17 H17 120.17(12) . . ?
C17 C18 C19 120.71(18) . . ?
H18 C18 C19 119.65(12) . . ?
H18 C18 C17 119.65(12) . . ?
H20a C20 O5 109.5 . . ?
H20b C20 O5 109.5 . . ?
H20b C20 H20a 109.5 . . ?
H20c C20 O5 109.5 . . ?
H20c C20 H20a 109.5 . . ?
H20c C20 H20b 109.5 . . ?
H11 C11 C10 126.74(12) . . ?
C12 C11 C10 106.52(19) . . ?
C12 C11 H11 126.74(13) . . ?
H4a C4 C5 119.70(13) . . ?
C3 C4 C5 120.6(2) . . ?
C3 C4 H4a 119.70(17) . . ?
H12 C12 C11 126.46(13) . . ?
C13 C12 C11 107.08(18) . . ?
C13 C12 H12 126.46(13) . . ?
C9 C1 O1 114.4(2) . . ?
C2 C1 O1 126.9(2) . . ?
C2 C1 C9 118.7(2) . . ?
C12 C13 O3 110.3(2) . . ?
H13 C13 O3 124.87(13) . . ?
H13 C13 C12 124.87(13) . . ?
H2 C2 C1 119.72(16) . . ?
C3 C2 C1 120.6(2) . . ?
C3 C2 H2 119.72(13) . . ?
C2 C3 C4 120.5(2) . . ?
H3 C3 C4 119.75(17) . . ?
H3 C3 C2 119.75(13) . . ?
H00a C00R O1 109.5 . . ?
H00b C00R O1 109.5 . . ?
H00b C00R H00a 109.5 . . ?
H00c C00R O1 109.5 . . ?
H00c C00R H00a 109.5 . . ?
H00c C00R H00b 109.5 . . ?

loop_
_geom_bond_atom_site_label_1
_geom_bond_atom_site_label_2
_geom_bond_distance
_geom_bond_site_symmetry_2
_geom_bond_publ_flag
O4 H4 0.8200 . ?
O4 C15 1.3612(19) . ?
O2 C8 1.4383(18) . ?
O2 C9 1.377(2) . ?
O5 C16 1.369(2) . ?
O5 C20 1.428(2) . ?
O3 C10 1.361(2) . ?
O3 C13 1.361(2) . ?
N1 C7 1.478(2) . ?
N1 C6 1.471(2) . ?
N1 C8 1.448(2) . ?
O1 C1 1.367(3) . ?
O1 C00R 1.427(2) . ?
C15 C14 1.393(2) . ?
C15 C16 1.402(2) . ?
C14 C8 1.519(2) . ?
C14 C19 1.391(2) . ?
C7 H7a 0.9700 . ?
C7 H7b 0.9700 . ?
C7 C10 1.477(2) . ?
C6 H6a 0.9700 . ?
C6 H6b 0.9700 . ?
C6 C5 1.506(2) . ?
C16 C17 1.377(3) . ?
C8 H8 0.9800 . ?
C10 C11 1.343(3) . ?
C9 C5 1.380(3) . ?
C9 C1 1.403(2) . ?
C5 C4 1.398(3) . ?
C19 H19 0.9300 . ?
C19 C18 1.369(3) . ?
C17 H17 0.9300 . ?
C17 C18 1.387(3) . ?
C18 H18 0.9300 . ?
C20 H20a 0.9600 . ?
C20 H20b 0.9600 . ?
C20 H20c 0.9600 . ?
C11 H11 0.9300 . ?
C11 C12 1.423(3) . ?
C4 H4a 0.9300 . ?
C4 C3 1.358(3) . ?
C12 H12 0.9300 . ?
C12 C13 1.311(3) . ?
C1 C2 1.387(4) . ?
C13 H13 0.9300 . ?
C2 H2 0.9300 . ?
C2 C3 1.377(4) . ?
C3 H3 0.9300 . ?
C00R H00a 0.9600 . ?
C00R H00b 0.9600 . ?
C00R H00c 0.9600 . ?

loop_
_geom_torsion_atom_site_label_1
_geom_torsion_atom_site_label_2
_geom_torsion_atom_site_label_3
_geom_torsion_atom_site_label_4
_geom_torsion
_geom_torsion_site_symmetry_1
_geom_torsion_site_symmetry_2
_geom_torsion_site_symmetry_3
_geom_torsion_site_symmetry_4
_geom_torsion_publ_flag
O4 C15 C14 C8 4.20(18) . . . . ?
O4 C15 C14 C19 179.46(16) . . . . ?
O4 C15 C16 O5 -0.82(16) . . . . ?
O4 C15 C16 C17 179.90(16) . . . . ?
O2 C8 N1 C7 -61.86(15) . . . . ?
O2 C8 N1 C6 63.19(14) . . . . ?
O2 C8 C14 C15 -171.24(13) . . . . ?
O2 C8 C14 C19 13.64(17) . . . . ?
O2 C9 C5 C6 -0.14(19) . . . . ?
O2 C9 C5 C4 179.98(17) . . . . ?
O2 C9 C1 O1 0.25(17) . . . . ?
O2 C9 C1 C2 179.70(17) . . . . ?
O5 C16 C15 C14 178.23(14) . . . . ?
O5 C16 C17 C18 -178.6(2) . . . . ?
O3 C10 C7 N1 62.80(15) . . . . ?
O3 C10 C11 C12 0.94(15) . . . . ?
O3 C13 C12 C11 -0.3(2) . . . . ?
N1 C7 C10 C11 -121.57(17) . . . . ?
N1 C6 C5 C9 16.15(17) . . . . ?
N1 C6 C5 C4 -163.97(14) . . . . ?
N1 C8 C14 C15 -44.86(15) . . . . ?
N1 C8 C14 C19 140.02(14) . . . . ?
O1 C1 C9 C5 178.24(15) . . . . ?
O1 C1 C2 C3 -179.7(2) . . . . ?
C15 C14 C19 C18 0.6(2) . . . . ?
C15 C16 C17 C18 0.6(2) . . . . ?
C14 C19 C18 C17 -1.0(2) . . . . ?
C7 C10 C11 C12 -174.9(2) . . . . ?
C6 C5 C9 C1 -177.98(16) . . . . ?
C6 C5 C4 C3 179.59(19) . . . . ?
C16 C17 C18 C19 0.5(2) . . . . ?
C10 C11 C12 C13 -0.39(19) . . . . ?
C9 C5 C4 C3 -0.5(2) . . . . ?
C9 C1 C2 C3 0.9(2) . . . . ?
C5 C4 C3 C2 -0.9(2) . . . . ?
C4 C3 C2 C1 0.7(3) . . . . ?
